data_1567281
loop_
_publ_author_name
'Barman, Debasish'
'Annadhasan, Mari'
'Chandrasekar, Rajadurai'
'Iyer, Parameswar Krishnan'

_publ_section_title
;
 Hot-exciton harvesting via through-space single-molecule based
 white-light emission and optical waveguides
;
_journal_name_full 'Chemical Science'
_journal_paper_doi 10.1039/D2SC02172B
_journal_year 2022
_chemical_formula_sum 'C35 H25 N3 O S2'
_chemical_formula_weight 567.70
_space_group_crystal_system monoclinic
_space_group_IT_number 14
_space_group_name_Hall '-P 2ybc'
_space_group_name_H-M_alt 'P 1 21/c 1'
_atom_sites_solution_hydrogens geom
_audit_creation_method SHELXL-2014/7
_audit_update_record
;
2019-12-03 deposited with the CCDC.	2022-07-04 downloaded from the CCDC.
;
_cell_angle_alpha 90
_cell_angle_beta 96.66(3)
_cell_angle_gamma 90
_cell_formula_units_Z 4
_cell_length_a 5.737(5)
_cell_length_b 19.159(18)
_cell_length_c 24.68(2)
_cell_measurement_reflns_used 393
_cell_measurement_temperature 296(2)
_cell_measurement_theta_max 12.43
_cell_measurement_theta_min 3.28
_cell_volume 2694(4)
_computing_structure_refinement 'SHELXL-2014/7 (Sheldrick, 2014)'
_diffrn_ambient_temperature 296(2)
_diffrn_measured_fraction_theta_full 1.000
_diffrn_measured_fraction_theta_max 1.000
_diffrn_measurement_device_type 'Bruker APEX-II CCD'
_diffrn_measurement_method '\f and \w scans'
_diffrn_radiation_type MoK\a
_diffrn_radiation_wavelength 0.71073
_diffrn_reflns_av_R_equivalents 0.5026
_diffrn_reflns_av_unetI/netI 0.2070
_diffrn_reflns_Laue_measured_fraction_full 1.000
_diffrn_reflns_Laue_measured_fraction_max 1.000
_diffrn_reflns_limit_h_max 6
_diffrn_reflns_limit_h_min -6
_diffrn_reflns_limit_k_max 22
_diffrn_reflns_limit_k_min -22
_diffrn_reflns_limit_l_max 29
_diffrn_reflns_limit_l_min -29
_diffrn_reflns_number 94738
_diffrn_reflns_point_group_measured_fraction_full 1.000
_diffrn_reflns_point_group_measured_fraction_max 1.000
_diffrn_reflns_theta_full 25.050
_diffrn_reflns_theta_max 25.050
_diffrn_reflns_theta_min 1.349
_exptl_absorpt_coefficient_mu 0.234
_exptl_crystal_colour colourless
_exptl_crystal_density_diffrn 1.399
_exptl_crystal_description block
_exptl_crystal_F_000 1184
_refine_diff_density_max 0.260
_refine_diff_density_min -0.282
_refine_diff_density_rms 0.067
_refine_ls_extinction_method none
_refine_ls_goodness_of_fit_ref 1.045
_refine_ls_hydrogen_treatment constr
_refine_ls_matrix_type full
_refine_ls_number_parameters 370
_refine_ls_number_reflns 4760
_refine_ls_number_restraints 0
_refine_ls_restrained_S_all 1.045
_refine_ls_R_factor_all 0.2167
_refine_ls_R_factor_gt 0.0850
_refine_ls_shift/su_max 0.000
_refine_ls_shift/su_mean 0.000
_refine_ls_structure_factor_coef Fsqd
_refine_ls_weighting_details 'w=1/[\s^2^(Fo^2^)+0.0500P] where P=(Fo^2^+2Fc^2^)/3'
_refine_ls_weighting_scheme calc
_refine_ls_wR_factor_gt 0.1507
_refine_ls_wR_factor_ref 0.2065
_reflns_Friedel_coverage 0.000
_reflns_number_gt 1951
_reflns_number_total 4760
_reflns_threshold_expression 'I > 2\s(I)'
_cod_data_source_file d2sc02172b6.cif
_cod_data_source_block BT2O3Cz
_cod_original_sg_symbol_H-M 'P 21/c'
_cod_database_code 1567281
_shelx_shelxl_version_number 2014/7
_shelx_space_group_comment
;
The symmetry employed for this shelxl refinement is uniquely defined
by the following loop, which should always be used as a source of
symmetry information in preference to the above space-group names.
They are only intended as comments.
;

loop_
_space_group_symop_operation_xyz
'x, y, z'
'-x, y+1/2, -z+1/2'
'-x, -y, -z'
'x, -y-1/2, z-1/2'

loop_
_atom_site_label
_atom_site_type_symbol
_atom_site_fract_x
_atom_site_fract_y
_atom_site_fract_z
_atom_site_U_iso_or_equiv
_atom_site_adp_type
_atom_site_occupancy
_atom_site_site_symmetry_order
_atom_site_calc_flag
_atom_site_refinement_flags_posn
_atom_site_refinement_flags_adp
_atom_site_refinement_flags_occupancy
_atom_site_disorder_assembly
_atom_site_disorder_group
S2 S -0.2240(3) 0.04554(8) -0.09903(6) 0.0599(5) Uani 1 1 d . . . . .
S1 S -0.6245(3) 0.28950(8) -0.11640(6) 0.0636(6) Uani 1 1 d . . . . .
O1 O 0.3069(7) 0.27387(19) 0.05746(16) 0.0597(11) Uani 1 1 d . . . . .
N2 N -0.4666(8) 0.3745(2) -0.03915(18) 0.0520(13) Uani 1 1 d . . . . .
N1 N 0.1872(9) 0.0503(3) -0.04411(18) 0.0527(13) Uani 1 1 d . . . . .
N3 N 0.4717(9) 0.3578(3) 0.20151(18) 0.0547(14) Uani 1 1 d . . . . .
C6 C 0.1597(11) -0.0157(3) -0.0662(2) 0.0474(15) Uani 1 1 d . . . . .
C10 C -0.2286(10) 0.2692(3) -0.0411(2) 0.0483(15) Uani 1 1 d . . . . .
C20 C -0.6691(10) 0.4043(3) -0.0660(2) 0.0464(15) Uani 1 1 d . . . . .
C8 C -0.0213(10) 0.1594(3) -0.0403(2) 0.0479(15) Uani 1 1 d . . . . .
C11 C -0.0572(11) 0.2948(3) -0.0016(2) 0.0515(16) Uani 1 1 d . . . . .
H11 H -0.0689 0.3401 0.0113 0.062 Uiso 1 1 calc R U . . .
C9 C -0.2101(11) 0.2015(3) -0.0596(2) 0.0539(16) Uani 1 1 d . . . . .
H9 H -0.3263 0.1838 -0.0853 0.065 Uiso 1 1 calc R U . . .
C13 C 0.1501(10) 0.1868(3) -0.0017(2) 0.0447(15) Uani 1 1 d . . . . .
H13 H 0.2805 0.1600 0.0107 0.054 Uiso 1 1 calc R U . . .
C3 C 0.0670(12) -0.1445(3) -0.1143(2) 0.0584(17) Uani 1 1 d . . . . .
H3 H 0.0382 -0.1881 -0.1303 0.070 Uiso 1 1 calc R U . . .
C12 C 0.1288(11) 0.2537(3) 0.0185(2) 0.0513(16) Uani 1 1 d . . . . .
C29 C 0.1894(12) 0.3673(3) 0.2587(2) 0.0555(17) Uani 1 1 d . . . . .
C4 C -0.0995(11) -0.0941(3) -0.1217(2) 0.0572(17) Uani 1 1 d . . . . .
H4 H -0.2421 -0.1028 -0.1426 0.069 Uiso 1 1 calc R U . . .
C15 C -0.7794(11) 0.3652(3) -0.1092(2) 0.0530(16) Uani 1 1 d . . . . .
C7 C 0.0029(11) 0.0868(3) -0.0582(2) 0.0500(16) Uani 1 1 d . . . . .
C35 C 0.4788(11) 0.4257(4) 0.2208(2) 0.0530(16) Uani 1 1 d . . . . .
C17 C -1.0829(11) 0.4507(4) -0.1230(3) 0.0653(18) Uani 1 1 d . . . . .
H17 H -1.2227 0.4668 -0.1417 0.078 Uiso 1 1 calc R U . . .
C34 C 0.6223(11) 0.4801(4) 0.2110(2) 0.0608(18) Uani 1 1 d . . . . .
H34 H 0.7400 0.4745 0.1884 0.073 Uiso 1 1 calc R U . . .
C22 C 0.5445(11) 0.3623(3) 0.1047(2) 0.0578(17) Uani 1 1 d . . . . .
H22A H 0.5552 0.4126 0.1082 0.069 Uiso 1 1 calc R U . . .
H22B H 0.6599 0.3478 0.0812 0.069 Uiso 1 1 calc R U . . .
C28 C 0.0064(12) 0.3416(4) 0.2859(2) 0.0676(19) Uani 1 1 d . . . . .
H28 H -0.0695 0.3703 0.3087 0.081 Uiso 1 1 calc R U . . .
C2 C 0.2756(12) -0.1320(3) -0.0837(2) 0.0583(17) Uani 1 1 d . . . . .
H2 H 0.3874 -0.1673 -0.0795 0.070 Uiso 1 1 calc R U . . .
C14 C -0.4279(10) 0.3146(3) -0.0606(2) 0.0464(15) Uani 1 1 d . . . . .
C5 C -0.0547(11) -0.0294(3) -0.0978(2) 0.0493(15) Uani 1 1 d . . . . .
C24 C 0.2993(12) 0.3215(4) 0.2242(2) 0.0542(16) Uani 1 1 d . . . . .
C1 C 0.3259(11) -0.0689(3) -0.0589(2) 0.0582(17) Uani 1 1 d . . . . .
H1 H 0.4685 -0.0617 -0.0376 0.070 Uiso 1 1 calc R U . . .
C23 C 0.6128(10) 0.3306(3) 0.1609(2) 0.0626(18) Uani 1 1 d . . . . .
H23A H 0.5940 0.2803 0.1587 0.075 Uiso 1 1 calc R U . . .
H23B H 0.7770 0.3404 0.1725 0.075 Uiso 1 1 calc R U . . .
C16 C -0.9878(12) 0.3882(3) -0.1376(2) 0.0628(18) Uani 1 1 d . . . . .
H16 H -1.0625 0.3619 -0.1662 0.075 Uiso 1 1 calc R U . . .
C30 C 0.3023(11) 0.4337(4) 0.2558(2) 0.0569(17) Uani 1 1 d . . . . .
C25 C 0.2315(12) 0.2525(4) 0.2177(3) 0.0607(18) Uani 1 1 d . . . . .
H25 H 0.3051 0.2225 0.1954 0.073 Uiso 1 1 calc R U . . .
C21 C 0.3073(11) 0.3447(3) 0.0769(2) 0.0610(18) Uani 1 1 d . . . . .
H21A H 0.1911 0.3500 0.1022 0.073 Uiso 1 1 calc R U . . .
H21B H 0.2672 0.3763 0.0465 0.073 Uiso 1 1 calc R U . . .
C18 C -0.9679(12) 0.4892(3) -0.0802(3) 0.0635(18) Uani 1 1 d . . . . .
H18 H -1.0319 0.5317 -0.0713 0.076 Uiso 1 1 calc R U . . .
C19 C -0.7659(12) 0.4673(3) -0.0510(2) 0.0615(18) Uani 1 1 d . . . . .
H19 H -0.6943 0.4935 -0.0219 0.074 Uiso 1 1 calc R U . . .
C27 C -0.0583(12) 0.2731(4) 0.2783(3) 0.075(2) Uani 1 1 d . . . . .
H27 H -0.1806 0.2555 0.2959 0.090 Uiso 1 1 calc R U . . .
C31 C 0.2742(12) 0.4987(4) 0.2793(2) 0.0666(19) Uani 1 1 d . . . . .
H31 H 0.1590 0.5053 0.3024 0.080 Uiso 1 1 calc R U . . .
C32 C 0.4155(14) 0.5523(4) 0.2684(3) 0.074(2) Uani 1 1 d . . . . .
H32 H 0.3944 0.5958 0.2838 0.088 Uiso 1 1 calc R U . . .
C26 C 0.0531(13) 0.2298(3) 0.2452(3) 0.070(2) Uani 1 1 d . . . . .
H26 H 0.0053 0.1835 0.2414 0.084 Uiso 1 1 calc R U . . .
C33 C 0.5887(13) 0.5436(4) 0.2354(3) 0.076(2) Uani 1 1 d . . . . .
H33 H 0.6853 0.5810 0.2292 0.092 Uiso 1 1 calc R U . . .

loop_
_atom_site_aniso_label
_atom_site_aniso_U_11
_atom_site_aniso_U_22
_atom_site_aniso_U_33
_atom_site_aniso_U_23
_atom_site_aniso_U_13
_atom_site_aniso_U_12
S2 0.0604(11) 0.0577(10) 0.0581(11) -0.0030(8) -0.0078(8) 0.0023(9)
S1 0.0713(12) 0.0610(11) 0.0549(11) -0.0111(9) -0.0082(9) 0.0122(9)
O1 0.066(3) 0.050(3) 0.058(3) -0.009(2) -0.013(2) 0.008(2)
N2 0.058(4) 0.051(3) 0.045(3) 0.002(3) -0.005(3) 0.011(3)
N1 0.058(4) 0.050(3) 0.049(3) -0.008(3) -0.003(3) 0.004(3)
N3 0.065(4) 0.058(4) 0.040(3) -0.007(3) 0.002(3) -0.001(3)
C6 0.056(5) 0.050(4) 0.036(4) -0.002(3) 0.006(3) 0.001(4)
C10 0.045(4) 0.059(4) 0.039(4) 0.004(3) -0.003(3) 0.007(3)
C20 0.046(4) 0.051(4) 0.042(4) 0.000(3) 0.007(3) 0.004(3)
C8 0.048(4) 0.055(4) 0.039(4) -0.002(3) -0.001(3) -0.001(3)
C11 0.065(4) 0.046(4) 0.043(4) 0.003(3) 0.004(3) 0.014(4)
C9 0.058(4) 0.055(4) 0.046(4) -0.014(3) -0.006(3) 0.008(4)
C13 0.042(4) 0.048(4) 0.043(4) -0.001(3) -0.001(3) 0.004(3)
C3 0.066(5) 0.054(4) 0.053(4) -0.011(3) -0.004(4) -0.004(4)
C12 0.062(5) 0.050(4) 0.040(4) 0.001(3) 0.003(3) 0.006(4)
C29 0.061(5) 0.064(5) 0.040(4) -0.001(3) -0.005(3) 0.009(4)
C4 0.057(5) 0.057(4) 0.054(4) -0.010(4) -0.009(3) -0.002(4)
C15 0.070(5) 0.052(4) 0.035(4) -0.002(3) -0.003(3) 0.002(4)
C7 0.057(4) 0.050(4) 0.041(4) 0.002(3) -0.001(3) -0.001(3)
C35 0.055(5) 0.064(5) 0.039(4) -0.008(3) 0.000(3) 0.000(4)
C17 0.063(5) 0.067(5) 0.062(5) 0.007(4) -0.010(4) 0.018(4)
C34 0.050(4) 0.075(5) 0.056(4) -0.015(4) 0.000(3) 0.000(4)
C22 0.074(5) 0.057(4) 0.043(4) -0.012(3) 0.010(4) 0.000(4)
C28 0.074(5) 0.088(6) 0.041(4) 0.001(4) 0.009(4) 0.012(4)
C2 0.063(5) 0.049(4) 0.062(4) -0.011(3) 0.001(4) 0.004(4)
C14 0.049(4) 0.047(4) 0.043(4) 0.004(3) 0.004(3) 0.005(3)
C5 0.054(4) 0.048(4) 0.045(4) 0.001(3) 0.002(3) 0.006(3)
C24 0.057(5) 0.062(5) 0.041(4) -0.001(4) -0.008(3) 0.004(4)
C1 0.050(4) 0.057(4) 0.065(4) -0.010(4) -0.004(3) 0.004(4)
C23 0.060(4) 0.076(5) 0.050(4) -0.004(4) 0.002(4) 0.013(4)
C16 0.073(5) 0.063(5) 0.048(4) 0.001(3) -0.011(4) 0.012(4)
C30 0.064(5) 0.064(5) 0.040(4) -0.011(3) -0.008(3) 0.008(4)
C25 0.061(5) 0.068(5) 0.051(4) 0.001(4) 0.003(4) 0.004(4)
C21 0.063(5) 0.064(5) 0.053(4) -0.008(3) -0.005(3) 0.015(4)
C18 0.062(5) 0.052(4) 0.072(5) -0.001(4) -0.008(4) 0.018(4)
C19 0.072(5) 0.052(4) 0.057(4) -0.006(3) -0.005(4) 0.016(4)
C27 0.079(6) 0.080(6) 0.064(5) 0.011(4) 0.003(4) -0.005(5)
C31 0.073(5) 0.077(5) 0.048(4) -0.011(4) 0.000(4) 0.013(4)
C32 0.083(6) 0.065(5) 0.069(5) -0.017(4) -0.008(4) -0.001(5)
C26 0.089(6) 0.056(4) 0.060(5) 0.001(4) -0.009(4) 0.002(4)
C33 0.073(5) 0.080(6) 0.074(5) -0.013(4) -0.003(4) -0.013(4)

loop_
_atom_type_symbol
_atom_type_description
_atom_type_scat_dispersion_real
_atom_type_scat_dispersion_imag
_atom_type_scat_source
C C 0.0033 0.0016 'International Tables Vol C Tables 4.2.6.8 and 6.1.1.4'
N N 0.0061 0.0033 'International Tables Vol C Tables 4.2.6.8 and 6.1.1.4'
O O 0.0106 0.0060 'International Tables Vol C Tables 4.2.6.8 and 6.1.1.4'
S S 0.1246 0.1234 'International Tables Vol C Tables 4.2.6.8 and 6.1.1.4'
H H 0.0000 0.0000 'International Tables Vol C Tables 4.2.6.8 and 6.1.1.4'

loop_
_geom_angle_atom_site_label_1
_geom_angle_atom_site_label_2
_geom_angle_atom_site_label_3
_geom_angle
_geom_angle_site_symmetry_1
_geom_angle_site_symmetry_3
_geom_angle_publ_flag
C5 S2 C7 89.2(3) . . ?
C15 S1 C14 88.9(3) . . ?
C12 O1 C21 118.1(4) . . ?
C14 N2 C20 110.0(5) . . ?
C7 N1 C6 109.9(5) . . ?
C24 N3 C35 109.2(5) . . ?
C24 N3 C23 125.4(5) . . ?
C35 N3 C23 125.2(6) . . ?
N1 C6 C1 125.1(6) . . ?
N1 C6 C5 116.4(6) . . ?
C1 C6 C5 118.5(5) . . ?
C9 C10 C11 119.1(5) . . ?
C9 C10 C14 122.2(6) . . ?
C11 C10 C14 118.7(5) . . ?
N2 C20 C15 115.1(5) . . ?
N2 C20 C19 124.3(6) . . ?
C15 C20 C19 120.5(6) . . ?
C9 C8 C13 118.4(5) . . ?
C9 C8 C7 122.9(5) . . ?
C13 C8 C7 118.7(6) . . ?
C12 C11 C10 120.5(5) . . ?
C12 C11 H11 119.8 . . ?
C10 C11 H11 119.8 . . ?
C10 C9 C8 121.3(5) . . ?
C10 C9 H9 119.4 . . ?
C8 C9 H9 119.4 . . ?
C12 C13 C8 120.8(5) . . ?
C12 C13 H13 119.6 . . ?
C8 C13 H13 119.6 . . ?
C4 C3 C2 120.6(6) . . ?
C4 C3 H3 119.7 . . ?
C2 C3 H3 119.7 . . ?
C11 C12 O1 125.1(5) . . ?
C11 C12 C13 119.9(6) . . ?
O1 C12 C13 115.0(5) . . ?
C28 C29 C24 118.6(6) . . ?
C28 C29 C30 134.9(6) . . ?
C24 C29 C30 106.5(6) . . ?
C3 C4 C5 119.2(6) . . ?
C3 C4 H4 120.4 . . ?
C5 C4 H4 120.4 . . ?
C16 C15 C20 120.3(6) . . ?
C16 C15 S1 129.9(5) . . ?
C20 C15 S1 109.7(5) . . ?
N1 C7 C8 122.6(5) . . ?
N1 C7 S2 116.5(5) . . ?
C8 C7 S2 120.9(5) . . ?
C34 C35 N3 130.6(6) . . ?
C34 C35 C30 120.9(6) . . ?
N3 C35 C30 108.5(6) . . ?
C16 C17 C18 119.4(6) . . ?
C16 C17 H17 120.3 . . ?
C18 C17 H17 120.3 . . ?
C35 C34 C33 118.5(6) . . ?
C35 C34 H34 120.8 . . ?
C33 C34 H34 120.8 . . ?
C21 C22 C23 117.1(5) . . ?
C21 C22 H22A 108.0 . . ?
C23 C22 H22A 108.0 . . ?
C21 C22 H22B 108.0 . . ?
C23 C22 H22B 108.0 . . ?
H22A C22 H22B 107.3 . . ?
C27 C28 C29 118.5(6) . . ?
C27 C28 H28 120.7 . . ?
C29 C28 H28 120.7 . . ?
C3 C2 C1 122.0(6) . . ?
C3 C2 H2 119.0 . . ?
C1 C2 H2 119.0 . . ?
N2 C14 C10 123.7(5) . . ?
N2 C14 S1 116.2(4) . . ?
C10 C14 S1 120.1(5) . . ?
C4 C5 C6 120.8(5) . . ?
C4 C5 S2 131.2(5) . . ?
C6 C5 S2 108.0(4) . . ?
N3 C24 C25 129.9(6) . . ?
N3 C24 C29 108.6(6) . . ?
C25 C24 C29 121.4(6) . . ?
C2 C1 C6 118.9(6) . . ?
C2 C1 H1 120.6 . . ?
C6 C1 H1 120.6 . . ?
N3 C23 C22 112.3(5) . . ?
N3 C23 H23A 109.2 . . ?
C22 C23 H23A 109.2 . . ?
N3 C23 H23B 109.2 . . ?
C22 C23 H23B 109.2 . . ?
H23A C23 H23B 107.9 . . ?
C17 C16 C15 119.2(6) . . ?
C17 C16 H16 120.4 . . ?
C15 C16 H16 120.4 . . ?
C31 C30 C35 118.6(7) . . ?
C31 C30 C29 134.3(7) . . ?
C35 C30 C29 107.1(6) . . ?
C26 C25 C24 117.7(6) . . ?
C26 C25 H25 121.1 . . ?
C24 C25 H25 121.1 . . ?
O1 C21 C22 109.4(5) . . ?
O1 C21 H21A 109.8 . . ?
C22 C21 H21A 109.8 . . ?
O1 C21 H21B 109.8 . . ?
C22 C21 H21B 109.8 . . ?
H21A C21 H21B 108.2 . . ?
C19 C18 C17 122.7(6) . . ?
C19 C18 H18 118.7 . . ?
C17 C18 H18 118.7 . . ?
C18 C19 C20 117.8(6) . . ?
C18 C19 H19 121.1 . . ?
C20 C19 H19 121.1 . . ?
C28 C27 C26 121.5(7) . . ?
C28 C27 H27 119.2 . . ?
C26 C27 H27 119.2 . . ?
C32 C31 C30 119.7(7) . . ?
C32 C31 H31 120.2 . . ?
C30 C31 H31 120.2 . . ?
C31 C32 C33 121.3(7) . . ?
C31 C32 H32 119.4 . . ?
C33 C32 H32 119.4 . . ?
C25 C26 C27 122.2(7) . . ?
C25 C26 H26 118.9 . . ?
C27 C26 H26 118.9 . . ?
C32 C33 C34 121.1(7) . . ?
C32 C33 H33 119.5 . . ?
C34 C33 H33 119.5 . . ?

loop_
_geom_bond_atom_site_label_1
_geom_bond_atom_site_label_2
_geom_bond_distance
_geom_bond_site_symmetry_2
_geom_bond_publ_flag
S2 C5 1.731(6) . ?
S2 C7 1.741(6) . ?
S1 C15 1.721(6) . ?
S1 C14 1.744(6) . ?
O1 C12 1.375(6) . ?
O1 C21 1.440(6) . ?
N2 C14 1.294(6) . ?
N2 C20 1.391(7) . ?
N1 C7 1.282(6) . ?
N1 C6 1.377(7) . ?
N3 C24 1.380(7) . ?
N3 C35 1.384(7) . ?
N3 C23 1.455(7) . ?
C6 C1 1.394(7) . ?
C6 C5 1.403(7) . ?
C10 C9 1.383(7) . ?
C10 C11 1.392(7) . ?
C10 C14 1.471(7) . ?
C20 C15 1.393(7) . ?
C20 C19 1.397(7) . ?
C8 C9 1.390(7) . ?
C8 C13 1.391(7) . ?
C8 C7 1.470(8) . ?
C11 C12 1.372(7) . ?
C11 H11 0.9300 . ?
C9 H9 0.9300 . ?
C13 C12 1.385(7) . ?
C13 H13 0.9300 . ?
C3 C4 1.357(7) . ?
C3 C2 1.360(7) . ?
C3 H3 0.9300 . ?
C29 C28 1.400(8) . ?
C29 C24 1.422(8) . ?
C29 C30 1.433(8) . ?
C4 C5 1.384(7) . ?
C4 H4 0.9300 . ?
C15 C16 1.386(8) . ?
C35 C34 1.368(8) . ?
C35 C30 1.414(8) . ?
C17 C16 1.380(8) . ?
C17 C18 1.391(8) . ?
C17 H17 0.9300 . ?
C34 C33 1.379(8) . ?
C34 H34 0.9300 . ?
C22 C21 1.490(7) . ?
C22 C23 1.523(7) . ?
C22 H22A 0.9700 . ?
C22 H22B 0.9700 . ?
C28 C27 1.371(8) . ?
C28 H28 0.9300 . ?
C2 C1 1.370(7) . ?
C2 H2 0.9300 . ?
C24 C25 1.382(8) . ?
C1 H1 0.9300 . ?
C23 H23A 0.9700 . ?
C23 H23B 0.9700 . ?
C16 H16 0.9300 . ?
C30 C31 1.390(8) . ?
C25 C26 1.362(8) . ?
C25 H25 0.9300 . ?
C21 H21A 0.9700 . ?
C21 H21B 0.9700 . ?
C18 C19 1.359(8) . ?
C18 H18 0.9300 . ?
C19 H19 0.9300 . ?
C27 C26 1.372(9) . ?
C27 H27 0.9300 . ?
C31 C32 1.354(8) . ?
C31 H31 0.9300 . ?
C32 C33 1.367(9) . ?
C32 H32 0.9300 . ?
C26 H26 0.9300 . ?
C33 H33 0.9300 . ?

loop_
_geom_torsion_atom_site_label_1
_geom_torsion_atom_site_label_2
_geom_torsion_atom_site_label_3
_geom_torsion_atom_site_label_4
_geom_torsion
_geom_torsion_site_symmetry_1
_geom_torsion_site_symmetry_2
_geom_torsion_site_symmetry_3
_geom_torsion_site_symmetry_4
_geom_torsion_publ_flag
C7 N1 C6 C1 -179.7(5) . . . . ?
C7 N1 C6 C5 -0.5(7) . . . . ?
C14 N2 C20 C15 -1.1(7) . . . . ?
C14 N2 C20 C19 176.6(5) . . . . ?
C9 C10 C11 C12 0.7(8) . . . . ?
C14 C10 C11 C12 178.6(5) . . . . ?
C11 C10 C9 C8 -1.6(9) . . . . ?
C14 C10 C9 C8 -179.5(5) . . . . ?
C13 C8 C9 C10 0.2(8) . . . . ?
C7 C8 C9 C10 179.0(5) . . . . ?
C9 C8 C13 C12 2.3(8) . . . . ?
C7 C8 C13 C12 -176.6(5) . . . . ?
C10 C11 C12 O1 -180.0(5) . . . . ?
C10 C11 C12 C13 1.7(8) . . . . ?
C21 O1 C12 C11 -3.6(8) . . . . ?
C21 O1 C12 C13 174.7(5) . . . . ?
C8 C13 C12 C11 -3.2(8) . . . . ?
C8 C13 C12 O1 178.3(5) . . . . ?
C2 C3 C4 C5 0.1(9) . . . . ?
N2 C20 C15 C16 177.4(5) . . . . ?
C19 C20 C15 C16 -0.4(9) . . . . ?
N2 C20 C15 S1 -0.3(6) . . . . ?
C19 C20 C15 S1 -178.1(4) . . . . ?
C14 S1 C15 C16 -176.2(6) . . . . ?
C14 S1 C15 C20 1.1(4) . . . . ?
C6 N1 C7 C8 179.3(5) . . . . ?
C6 N1 C7 S2 0.5(6) . . . . ?
C9 C8 C7 N1 173.6(5) . . . . ?
C13 C8 C7 N1 -7.6(8) . . . . ?
C9 C8 C7 S2 -7.8(8) . . . . ?
C13 C8 C7 S2 171.1(4) . . . . ?
C5 S2 C7 N1 -0.3(5) . . . . ?
C5 S2 C7 C8 -179.1(5) . . . . ?
C24 N3 C35 C34 178.3(6) . . . . ?
C23 N3 C35 C34 -5.5(9) . . . . ?
C24 N3 C35 C30 -1.4(6) . . . . ?
C23 N3 C35 C30 174.8(5) . . . . ?
N3 C35 C34 C33 179.2(6) . . . . ?
C30 C35 C34 C33 -1.1(9) . . . . ?
C24 C29 C28 C27 0.3(9) . . . . ?
C30 C29 C28 C27 179.2(6) . . . . ?
C4 C3 C2 C1 0.5(9) . . . . ?
C20 N2 C14 C10 -179.3(5) . . . . ?
C20 N2 C14 S1 2.1(6) . . . . ?
C9 C10 C14 N2 170.5(5) . . . . ?
C11 C10 C14 N2 -7.3(8) . . . . ?
C9 C10 C14 S1 -10.9(7) . . . . ?
C11 C10 C14 S1 171.2(4) . . . . ?
C15 S1 C14 N2 -2.0(5) . . . . ?
C15 S1 C14 C10 179.4(5) . . . . ?
C3 C4 C5 C6 -0.1(9) . . . . ?
C3 C4 C5 S2 179.7(5) . . . . ?
N1 C6 C5 C4 -179.9(5) . . . . ?
C1 C6 C5 C4 -0.6(8) . . . . ?
N1 C6 C5 S2 0.3(6) . . . . ?
C1 C6 C5 S2 179.5(4) . . . . ?
C7 S2 C5 C4 -179.8(6) . . . . ?
C7 S2 C5 C6 0.0(4) . . . . ?
C35 N3 C24 C25 -178.8(6) . . . . ?
C23 N3 C24 C25 5.0(9) . . . . ?
C35 N3 C24 C29 0.7(6) . . . . ?
C23 N3 C24 C29 -175.5(5) . . . . ?
C28 C29 C24 N3 179.5(5) . . . . ?
C30 C29 C24 N3 0.3(6) . . . . ?
C28 C29 C24 C25 -0.9(8) . . . . ?
C30 C29 C24 C25 179.8(5) . . . . ?
C3 C2 C1 C6 -1.2(9) . . . . ?
N1 C6 C1 C2 -179.6(5) . . . . ?
C5 C6 C1 C2 1.2(8) . . . . ?
C24 N3 C23 C22 107.8(6) . . . . ?
C35 N3 C23 C22 -67.8(7) . . . . ?
C21 C22 C23 N3 -66.7(7) . . . . ?
C18 C17 C16 C15 0.1(9) . . . . ?
C20 C15 C16 C17 0.8(9) . . . . ?
S1 C15 C16 C17 177.9(5) . . . . ?
C34 C35 C30 C31 1.4(9) . . . . ?
N3 C35 C30 C31 -178.9(5) . . . . ?
C34 C35 C30 C29 -178.2(5) . . . . ?
N3 C35 C30 C29 1.5(6) . . . . ?
C28 C29 C30 C31 0.3(12) . . . . ?
C24 C29 C30 C31 179.4(6) . . . . ?
C28 C29 C30 C35 179.8(6) . . . . ?
C24 C29 C30 C35 -1.1(6) . . . . ?
N3 C24 C25 C26 -179.8(6) . . . . ?
C29 C24 C25 C26 0.7(9) . . . . ?
C12 O1 C21 C22 -162.7(5) . . . . ?
C23 C22 C21 O1 -73.9(6) . . . . ?
C16 C17 C18 C19 -1.3(10) . . . . ?
C17 C18 C19 C20 1.7(9) . . . . ?
N2 C20 C19 C18 -178.4(5) . . . . ?
C15 C20 C19 C18 -0.8(8) . . . . ?
C29 C28 C27 C26 0.6(9) . . . . ?
C35 C30 C31 C32 -0.3(9) . . . . ?
C29 C30 C31 C32 179.2(6) . . . . ?
C30 C31 C32 C33 -1.1(10) . . . . ?
C24 C25 C26 C27 0.1(10) . . . . ?
C28 C27 C26 C25 -0.8(10) . . . . ?
C31 C32 C33 C34 1.4(11) . . . . ?
C35 C34 C33 C32 -0.2(10) . . . . ?
